data_4303689
loop_
_publ_author_name
'Wenbin Yang'
'Xiang Lin'
'Alexander J. Blake'
'Claire Wilson'
'Peter Hubberstey'
'Neil R. Champness'
'Martin Schr\"oder'

_publ_contact_author_address
;
  School of Chemistry
  The University of Nottingham
  University Park
  Nottingham  NG7 2RD
  England UK
;
_publ_contact_author_email m.schroder@nottingham.ac.uk
_publ_contact_author_fax '0115 951 3563'
_publ_contact_author_name 'Professor M. Schroder'
_publ_contact_author_phone '0115 951 3490'
_publ_section_title
;
Self-Assembly of Metal-Organic Coordination Polymers Constructed from a
Bent Dicarboxylate Ligand: Diversity of Coordination Modes, Structures, and
Gas Adsorption
;
_journal_name_full 'Inorganic Chemistry'
_journal_page_first 11067
_journal_page_last 11078
_journal_paper_doi 10.1021/ic901429u
_journal_volume 48
_journal_year 2009
_chemical_formula_moiety 'C46 H26 F12 N4 O8 Zn2 3(C3H7NO)'
_chemical_formula_sum 'C55 H47 F12 N7 O11 Zn2'
_chemical_formula_weight 1340.74
_chemical_name_systematic
; 
 ? 
;
_space_group_IT_number 29
_symmetry_cell_setting orthorhombic
_symmetry_space_group_name_Hall 'P 2c -2ac'
_symmetry_space_group_name_H-M 'P c a 21'
_atom_sites_solution_hydrogens geom
_atom_sites_solution_primary direct
_atom_sites_solution_secondary difmap
_audit_creation_method SHELXL-97
_cell_angle_alpha 90.00
_cell_angle_beta 90.00
_cell_angle_gamma 90.00
_cell_formula_units_Z 4
_cell_length_a 22.670(4)
_cell_length_b 16.086(3)
_cell_length_c 15.833(3)
_cell_measurement_reflns_used 5598
_cell_measurement_temperature 150(2)
_cell_measurement_theta_max 27.5
_cell_measurement_theta_min 2.2
_cell_volume 5773.8(18)
_computing_cell_refinement 'Bruker SAINT version 6.36a (Bruker, 2000)'
_computing_data_collection 'Bruker SMART version 5.625 (Bruker, 2001)'
_computing_data_reduction 'Bruker SAINT; Bruker SHELXTL (Bruker, 2001)'
_computing_publication_material 'enCIFer(Allen et al.,2004);PLATON(Spek,2003)'
_computing_structure_refinement 'SHELXL-97 (Sheldrick, 1997)'
_computing_structure_solution 'SHELXS-97 (Sheldrick, 1990)'
_diffrn_ambient_temperature 150(2)
_diffrn_measured_fraction_theta_full 0.992
_diffrn_measured_fraction_theta_max 0.991
_diffrn_measurement_device_type 'Bruker SMART APEX CCD area detector'
_diffrn_measurement_method omega
_diffrn_radiation_monochromator graphite
_diffrn_radiation_source 'fine-focus sealed tube'
_diffrn_radiation_type MoK\a
_diffrn_radiation_wavelength 0.71073
_diffrn_reflns_av_R_equivalents 0.050
_diffrn_reflns_av_sigmaI/netI 0.0664
_diffrn_reflns_limit_h_max 29
_diffrn_reflns_limit_h_min -28
_diffrn_reflns_limit_k_max 13
_diffrn_reflns_limit_k_min -20
_diffrn_reflns_limit_l_max 20
_diffrn_reflns_limit_l_min -20
_diffrn_reflns_number 32111
_diffrn_reflns_theta_full 27.50
_diffrn_reflns_theta_max 27.62
_diffrn_reflns_theta_min 2.02
_diffrn_standards_decay_% 0
_diffrn_standards_number 0
_exptl_absorpt_coefficient_mu 0.935
_exptl_absorpt_correction_T_max 0.597
_exptl_absorpt_correction_T_min 0.493
_exptl_absorpt_correction_type multi-scan
_exptl_absorpt_process_details '(Bruker SHELXTL; Bruker, 2001)'
_exptl_crystal_colour yellow
_exptl_crystal_density_diffrn 1.542
_exptl_crystal_density_method 'not measured'
_exptl_crystal_description plate
_exptl_crystal_F_000 2728
_exptl_crystal_size_max 0.37
_exptl_crystal_size_mid 0.20
_exptl_crystal_size_min 0.02
_refine_diff_density_max 0.712
_refine_diff_density_min -0.967
_refine_diff_density_rms 0.102
_refine_ls_abs_structure_details 'Flack H D (1983), Acta Cryst. A39, 876-881'
_refine_ls_abs_structure_Flack 0.514(18)
_refine_ls_extinction_method none
_refine_ls_goodness_of_fit_ref 1.199
_refine_ls_hydrogen_treatment constr
_refine_ls_matrix_type full
_refine_ls_number_parameters 785
_refine_ls_number_reflns 12923
_refine_ls_number_restraints 8
_refine_ls_restrained_S_all 1.199
_refine_ls_R_factor_all 0.0806
_refine_ls_R_factor_gt 0.0740
_refine_ls_shift/su_max 0.002
_refine_ls_shift/su_mean 0.005
_refine_ls_structure_factor_coef Fsqd
_refine_ls_weighting_details 'calc w=1/[\s^2^(Fo^2^)+(0.0379P)^2^+12.5530P] where P=(Fo^2^+2Fc^2^)/3'
_refine_ls_weighting_scheme calc
_refine_ls_wR_factor_gt 0.1508
_refine_ls_wR_factor_ref 0.1545
_reflns_number_gt 11875
_reflns_number_total 13633
_reflns_threshold_expression >2sigma(I)
_cod_data_source_file ic901429u_si_001_4.cif
_cod_data_source_block (3)
_cod_depositor_comments
;
The following automatic conversions were performed:
'_symmetry_cell_setting' value 'Orthorhombic' changed to 'orthorhombic'
according to '/home/saulius/struct/CIF-dictionaries/cif_core.dic'
dictionary named 'cif_core.dic' version 2.4.1 from 2010-06-29.

Automatic conversion script
Id: cif_fix_enum 1527 2010-12-29 10:47:43Z saulius 
;
_cod_database_code 4303689

loop_
_symmetry_equiv_pos_as_xyz
'x, y, z'
'-x, -y, z+1/2'
'x+1/2, -y, z'
'-x+1/2, y, z+1/2'

loop_
_atom_site_label
_atom_site_type_symbol
_atom_site_fract_x
_atom_site_fract_y
_atom_site_fract_z
_atom_site_U_iso_or_equiv
_atom_site_adp_type
_atom_site_occupancy
_atom_site_symmetry_multiplicity
_atom_site_calc_flag
_atom_site_refinement_flags
_atom_site_disorder_assembly
_atom_site_disorder_group
Zn1 Zn 0.74077(3) 0.43893(4) 0.31233(4) 0.01613(15) Uani 1 1 d . . .
Zn2 Zn 0.74772(3) 0.55528(4) 0.16544(4) 0.01650(15) Uani 1 1 d . . .
O1 O 0.8090(2) 0.3959(3) 0.2371(3) 0.0339(12) Uani 1 1 d . . .
O2 O 0.8150(2) 0.4833(3) 0.1271(3) 0.0313(11) Uani 1 1 d . . .
O3 O 1.2008(2) 0.4043(3) -0.2334(3) 0.0310(11) Uani 1 1 d . . .
O4 O 1.1988(2) 0.4915(2) -0.1237(3) 0.0265(10) Uani 1 1 d . . .
O5 O 0.6774(2) 0.5983(3) 0.2335(3) 0.0269(10) Uani 1 1 d . . .
O6 O 0.6786(2) 0.5212(3) 0.3523(3) 0.0263(10) Uani 1 1 d . . .
O7 O 0.3065(2) 0.5234(2) 0.6031(3) 0.0235(10) Uani 1 1 d . . .
O8 O 0.3148(2) 0.6027(3) 0.7177(3) 0.0303(11) Uani 1 1 d . . .
N1 N 0.7312(2) 0.3329(3) 0.3815(3) 0.0209(11) Uani 1 1 d . . .
N2 N 0.7218(3) 0.0318(3) 0.4591(4) 0.0367(15) Uani 1 1 d . . .
N3 N 0.7234(3) -0.0388(3) 0.5126(4) 0.0373(15) Uani 1 1 d . . .
N4 N 0.7423(2) -0.3387(3) 0.5964(4) 0.0186(10) Uani 1 1 d . . .
F1 F 0.92890(18) 0.1219(3) -0.0145(3) 0.0433(12) Uani 1 1 d . . .
F2 F 0.94893(19) 0.2045(3) -0.1165(3) 0.0411(10) Uani 1 1 d . . .
F3 F 1.00460(18) 0.0984(2) -0.0908(3) 0.0408(11) Uani 1 1 d . . .
F4 F 1.09023(17) 0.1193(2) 0.0232(3) 0.0375(10) Uani 1 1 d . . .
F5 F 1.0134(2) 0.0943(2) 0.0982(3) 0.0438(12) Uani 1 1 d . . .
F6 F 1.06950(19) 0.1976(2) 0.1294(3) 0.0371(10) Uani 1 1 d . . .
F7 F 0.5492(2) 0.8233(3) 0.5790(3) 0.0389(11) Uani 1 1 d . . .
F8 F 0.5668(2) 0.9003(2) 0.4719(3) 0.0455(12) Uani 1 1 d . . .
F9 F 0.4907(2) 0.9255(2) 0.5495(3) 0.0438(12) Uani 1 1 d . . .
F10 F 0.4831(2) 0.9180(2) 0.3595(3) 0.0415(11) Uani 1 1 d . . .
F11 F 0.40593(19) 0.8972(2) 0.4348(3) 0.0439(12) Uani 1 1 d . . .
F12 F 0.42733(18) 0.8125(2) 0.3346(3) 0.0350(10) Uani 1 1 d . . .
C1 C 0.8303(3) 0.4203(3) 0.1662(5) 0.0257(14) Uani 1 1 d . . .
C2 C 0.8770(3) 0.3677(4) 0.1293(4) 0.0242(14) Uani 1 1 d . . .
C3 C 0.8979(3) 0.2968(4) 0.1683(5) 0.0297(15) Uani 1 1 d . . .
H3A H 0.8823 0.2814 0.2218 0.036 Uiso 1 1 calc R . .
C4 C 0.9411(3) 0.2472(4) 0.1313(4) 0.0265(15) Uani 1 1 d . . .
H4A H 0.9543 0.1983 0.1592 0.032 Uiso 1 1 calc R . .
C5 C 0.9648(3) 0.2692(4) 0.0537(4) 0.0250(15) Uani 1 1 d . . .
C6 C 0.9447(3) 0.3414(4) 0.0137(5) 0.0343(17) Uani 1 1 d . . .
H6A H 0.9610 0.3577 -0.0390 0.041 Uiso 1 1 calc R . .
C7 C 0.9016(3) 0.3887(4) 0.0505(5) 0.0326(16) Uani 1 1 d . . .
H7A H 0.8879 0.4370 0.0221 0.039 Uiso 1 1 calc R . .
C8 C 1.0099(3) 0.2136(3) 0.0057(5) 0.0259(14) Uani 1 1 d . . .
C9 C 0.9739(3) 0.1589(4) -0.0552(5) 0.0361(18) Uani 1 1 d . . .
C10 C 1.0452(3) 0.1552(4) 0.0641(5) 0.0323(18) Uani 1 1 d . . .
C11 C 1.0556(3) 0.2679(4) -0.0404(4) 0.0224(13) Uani 1 1 d . . .
C12 C 1.0822(3) 0.3330(4) 0.0033(5) 0.0272(14) Uani 1 1 d . . .
H12A H 1.0718 0.3424 0.0607 0.033 Uiso 1 1 calc R . .
C13 C 1.1238(3) 0.3847(3) -0.0349(5) 0.0230(13) Uani 1 1 d . . .
H13A H 1.1410 0.4294 -0.0043 0.028 Uiso 1 1 calc R . .
C14 C 1.1397(3) 0.3703(3) -0.1179(4) 0.0203(13) Uani 1 1 d . . .
C15 C 1.1145(3) 0.3056(4) -0.1632(4) 0.0250(14) Uani 1 1 d . . .
H15A H 1.1256 0.2958 -0.2202 0.030 Uiso 1 1 calc R . .
C16 C 1.0728(3) 0.2553(4) -0.1242(4) 0.0263(14) Uani 1 1 d . . .
H16A H 1.0554 0.2112 -0.1553 0.032 Uiso 1 1 calc R . .
C17 C 1.1837(3) 0.4262(4) -0.1620(4) 0.0225(14) Uani 1 1 d . . .
C18 C 0.6616(2) 0.5815(3) 0.3071(5) 0.0205(12) Uani 1 1 d . . .
C19 C 0.6155(3) 0.6393(4) 0.3462(4) 0.0210(13) Uani 1 1 d . . .
C20 C 0.5954(3) 0.7064(4) 0.2998(5) 0.0280(15) Uani 1 1 d . . .
H20A H 0.6106 0.7158 0.2447 0.034 Uiso 1 1 calc R . .
C21 C 0.5530(3) 0.7604(4) 0.3329(4) 0.0255(14) Uani 1 1 d . . .
H21A H 0.5389 0.8058 0.3003 0.031 Uiso 1 1 calc R . .
C22 C 0.5316(3) 0.7467(3) 0.4152(4) 0.0236(13) Uani 1 1 d . . .
C23 C 0.5539(3) 0.6795(3) 0.4621(4) 0.0235(13) Uani 1 1 d . . .
H23A H 0.5404 0.6706 0.5181 0.028 Uiso 1 1 calc R . .
C24 C 0.5952(3) 0.6262(4) 0.4278(4) 0.0256(13) Uani 1 1 d . . .
H24A H 0.6096 0.5807 0.4599 0.031 Uiso 1 1 calc R . .
C25 C 0.4864(3) 0.8044(3) 0.4584(4) 0.0249(14) Uani 1 1 d . . .
C26 C 0.5233(3) 0.8635(4) 0.5167(5) 0.0370(17) Uani 1 1 d . . .
C27 C 0.4511(3) 0.8576(4) 0.3956(5) 0.0331(17) Uani 1 1 d . . .
C28 C 0.4425(3) 0.7516(4) 0.5100(5) 0.0253(14) Uani 1 1 d . . .
C29 C 0.4160(3) 0.6845(3) 0.4681(4) 0.0212(12) Uani 1 1 d . . .
H29A H 0.4246 0.6749 0.4102 0.025 Uiso 1 1 calc R . .
C30 C 0.3777(3) 0.6326(4) 0.5100(4) 0.0242(14) Uani 1 1 d . . .
H30A H 0.3599 0.5875 0.4808 0.029 Uiso 1 1 calc R . .
C31 C 0.3648(3) 0.6457(3) 0.5951(5) 0.0228(13) Uani 1 1 d . . .
C32 C 0.3892(3) 0.7132(4) 0.6346(4) 0.0257(14) Uani 1 1 d . . .
H32A H 0.3796 0.7238 0.6920 0.031 Uiso 1 1 calc R . .
C33 C 0.4275(3) 0.7664(4) 0.5934(5) 0.0290(15) Uani 1 1 d . . .
H33A H 0.4436 0.8130 0.6223 0.035 Uiso 1 1 calc R . .
C34 C 0.3259(3) 0.5864(4) 0.6420(4) 0.0228(14) Uani 1 1 d . . .
C35 C 0.7259(4) 0.2630(4) 0.3369(5) 0.0352(18) Uani 1 1 d . . .
H35A H 0.7266 0.2665 0.2770 0.042 Uiso 1 1 calc R . .
C36 C 0.7195(3) 0.1856(4) 0.3742(5) 0.0332(16) Uani 1 1 d . . .
H36A H 0.7136 0.1375 0.3405 0.040 Uiso 1 1 calc R . .
C37 C 0.7218(3) 0.1797(4) 0.4616(5) 0.0292(15) Uani 1 1 d . . .
C38 C 0.7273(3) 0.2522(4) 0.5072(5) 0.0300(15) Uani 1 1 d . . .
H38A H 0.7281 0.2506 0.5672 0.036 Uiso 1 1 calc R . .
C39 C 0.7317(3) 0.3288(4) 0.4647(4) 0.0249(14) Uani 1 1 d . . .
H39A H 0.7351 0.3785 0.4966 0.030 Uiso 1 1 calc R . .
C40 C 0.7206(3) 0.0983(4) 0.5035(4) 0.0295(15) Uani 1 1 d . . .
H40A H 0.7191 0.0950 0.5633 0.035 Uiso 1 1 calc R . .
C41 C 0.7264(3) -0.1074(4) 0.4705(5) 0.0340(16) Uani 1 1 d . . .
H41A H 0.7254 -0.1061 0.4105 0.041 Uiso 1 1 calc R . .
C42 C 0.7314(3) -0.1875(4) 0.5147(5) 0.0284(15) Uani 1 1 d . . .
C43 C 0.7287(3) -0.2618(4) 0.4706(5) 0.0290(15) Uani 1 1 d . . .
H43A H 0.7234 -0.2614 0.4111 0.035 Uiso 1 1 calc R . .
C44 C 0.7337(3) -0.3356(4) 0.5125(5) 0.0263(14) Uani 1 1 d . . .
H44A H 0.7310 -0.3860 0.4815 0.032 Uiso 1 1 calc R . .
C45 C 0.7448(4) -0.2656(4) 0.6390(5) 0.0389(19) Uani 1 1 d . . .
H45A H 0.7506 -0.2670 0.6984 0.047 Uiso 1 1 calc R . .
C46 C 0.7394(4) -0.1906(4) 0.6007(5) 0.0398(19) Uani 1 1 d . . .
H46A H 0.7412 -0.1408 0.6329 0.048 Uiso 1 1 calc R . .
O9 O 0.2971(3) 0.8819(4) 0.2104(4) 0.0639(19) Uani 1 1 d . . .
N5 N 0.3509(3) 0.9970(5) 0.2395(6) 0.0565(19) Uani 1 1 d D . .
C47 C 0.3086(4) 0.9416(7) 0.2554(6) 0.064(3) Uani 1 1 d . A .
H47A H 0.2857 0.9491 0.3051 0.077 Uiso 1 1 calc R . .
C48 C 0.3539(13) 1.059(2) 0.309(3) 0.076(9) Uiso 0.51(8) 1 d PD A -1
H48A H 0.3386 1.0336 0.3609 0.114 Uiso 0.51(8) 1 calc PR A -1
H48B H 0.3302 1.1074 0.2941 0.114 Uiso 0.51(8) 1 calc PR A -1
H48C H 0.3950 1.0755 0.3176 0.114 Uiso 0.51(8) 1 calc PR A -1
C48' C 0.3619(12) 1.0774(15) 0.277(3) 0.065(9) Uiso 0.49(8) 1 d PD A -2
H48D H 0.3786 1.1149 0.2345 0.098 Uiso 0.49(8) 1 calc PR A -2
H48E H 0.3897 1.0713 0.3240 0.098 Uiso 0.49(8) 1 calc PR A -2
H48F H 0.3247 1.1006 0.2981 0.098 Uiso 0.49(8) 1 calc PR A -2
C49 C 0.3877(4) 0.9892(7) 0.1679(7) 0.078(3) Uani 1 1 d . A .
H49A H 0.3822 0.9342 0.1425 0.116 Uiso 1 1 calc R . .
H49B H 0.4290 0.9957 0.1849 0.116 Uiso 1 1 calc R . .
H49C H 0.3776 1.0322 0.1266 0.116 Uiso 1 1 calc R . .
O10 O 0.7955(3) -0.1005(5) 0.7601(4) 0.068(2) Uani 1 1 d . . .
N6 N 0.8637(3) -0.0012(4) 0.7273(5) 0.0426(16) Uani 1 1 d . . .
C50 C 0.8414(4) -0.0598(6) 0.7750(6) 0.057(2) Uani 1 1 d . . .
H50A H 0.8619 -0.0726 0.8256 0.069 Uiso 1 1 calc R . .
C51 C 0.9161(5) 0.0424(7) 0.7545(7) 0.079(3) Uani 1 1 d . . .
H51A H 0.9314 0.0164 0.8061 0.119 Uiso 1 1 calc R . .
H51B H 0.9064 0.1007 0.7660 0.119 Uiso 1 1 calc R . .
H51C H 0.9461 0.0396 0.7101 0.119 Uiso 1 1 calc R . .
C52 C 0.8372(5) 0.0286(6) 0.6497(5) 0.062(3) Uani 1 1 d . . .
H52A H 0.8071 -0.0110 0.6308 0.093 Uiso 1 1 calc R . .
H52B H 0.8677 0.0339 0.6061 0.093 Uiso 1 1 calc R . .
H52C H 0.8189 0.0829 0.6596 0.093 Uiso 1 1 calc R . .
O11 O 1.0347(4) 0.3725(5) -0.3438(6) 0.103(3) Uiso 1 1 d D . .
N7 N 1.0158(3) 0.4720(5) -0.2467(6) 0.068(3) Uani 1 1 d D . .
C53 C 1.0502(5) 0.4330(6) -0.3022(7) 0.068(3) Uani 1 1 d D B .
H53A H 1.0892 0.4532 -0.3100 0.082 Uiso 1 1 calc R . .
C54 C 1.0371(4) 0.5351(6) -0.1905(7) 0.066(3) Uani 1 1 d D B .
H54A H 1.0796 0.5425 -0.1988 0.099 Uiso 1 1 calc R . .
H54B H 1.0296 0.5183 -0.1320 0.099 Uiso 1 1 calc R . .
H54C H 1.0167 0.5876 -0.2021 0.099 Uiso 1 1 calc R . .
C55 C 0.9582(6) 0.4402(10) -0.2240(12) 0.074(6) Uiso 0.69(2) 1 d PD B -1
H55A H 0.9521 0.4468 -0.1630 0.111 Uiso 0.69(2) 1 calc PR B -1
H55B H 0.9558 0.3812 -0.2388 0.111 Uiso 0.69(2) 1 calc PR B -1
H55C H 0.9277 0.4711 -0.2546 0.111 Uiso 0.69(2) 1 calc PR B -1
C55' C 0.9667(19) 0.510(3) -0.293(3) 0.15(3) Uiso 0.31(2) 1 d PD B -2
H55D H 0.9769 0.5677 -0.3077 0.218 Uiso 0.31(2) 1 calc PR B -2
H55E H 0.9312 0.5098 -0.2579 0.218 Uiso 0.31(2) 1 calc PR B -2
H55F H 0.9593 0.4787 -0.3451 0.218 Uiso 0.31(2) 1 calc PR B -2

loop_
_atom_site_aniso_label
_atom_site_aniso_U_11
_atom_site_aniso_U_22
_atom_site_aniso_U_33
_atom_site_aniso_U_23
_atom_site_aniso_U_13
_atom_site_aniso_U_12
Zn1 0.0208(3) 0.0108(3) 0.0168(4) 0.0040(3) 0.0014(3) -0.0024(2)
Zn2 0.0187(3) 0.0125(3) 0.0183(4) 0.0032(3) 0.0017(3) 0.0000(2)
O1 0.029(3) 0.032(3) 0.041(3) 0.006(2) 0.013(2) 0.005(2)
O2 0.029(3) 0.036(3) 0.029(3) -0.006(2) 0.005(2) 0.012(2)
O3 0.040(3) 0.025(2) 0.028(3) -0.007(2) 0.012(2) -0.008(2)
O4 0.036(3) 0.0129(19) 0.031(3) -0.0110(18) 0.001(2) -0.0056(17)
O5 0.036(3) 0.023(2) 0.022(3) 0.0009(18) 0.011(2) 0.0055(19)
O6 0.032(3) 0.024(2) 0.023(3) 0.0077(19) 0.0049(19) 0.0093(18)
O7 0.032(2) 0.0146(19) 0.024(2) 0.0022(17) 0.0017(19) -0.0089(17)
O8 0.044(3) 0.027(2) 0.020(3) 0.0011(19) 0.014(2) -0.003(2)
N1 0.030(3) 0.011(2) 0.022(3) 0.0071(19) 0.001(2) -0.002(2)
N2 0.060(4) 0.018(3) 0.032(3) 0.008(2) -0.012(3) -0.001(3)
N3 0.064(4) 0.014(3) 0.034(4) 0.015(2) -0.006(3) 0.003(2)
N4 0.019(3) 0.016(2) 0.021(3) 0.0021(19) -0.007(2) 0.0037(19)
F1 0.032(2) 0.042(2) 0.056(3) -0.009(2) 0.015(2) -0.0182(18)
F2 0.039(2) 0.043(2) 0.041(3) -0.011(2) -0.003(2) -0.0106(19)
F3 0.050(2) 0.0245(19) 0.049(3) -0.021(2) 0.017(2) -0.0115(17)
F4 0.037(2) 0.029(2) 0.046(3) 0.0000(19) 0.015(2) 0.0116(17)
F5 0.054(3) 0.0139(18) 0.063(3) 0.002(2) 0.019(2) -0.0025(18)
F6 0.048(2) 0.027(2) 0.036(2) 0.0022(18) 0.0001(19) 0.0020(18)
F7 0.046(3) 0.034(2) 0.037(3) -0.0088(19) 0.003(2) -0.007(2)
F8 0.048(3) 0.034(2) 0.054(3) -0.011(2) 0.019(2) -0.0249(19)
F9 0.058(3) 0.0180(19) 0.056(3) -0.0141(19) 0.016(2) -0.0050(19)
F10 0.056(3) 0.0146(17) 0.054(3) 0.0113(18) 0.021(2) 0.0024(17)
F11 0.046(2) 0.030(2) 0.055(3) 0.007(2) 0.025(2) 0.0162(18)
F12 0.046(2) 0.029(2) 0.030(2) 0.0034(16) 0.0025(18) 0.0020(17)
C1 0.022(3) 0.015(3) 0.041(4) -0.010(3) -0.010(3) -0.004(2)
C2 0.031(3) 0.017(3) 0.025(4) -0.005(2) 0.003(3) -0.001(2)
C3 0.030(3) 0.030(3) 0.029(4) 0.000(3) 0.016(3) 0.003(3)
C4 0.037(4) 0.015(3) 0.028(4) 0.007(3) 0.005(3) 0.005(2)
C5 0.033(4) 0.012(3) 0.031(4) -0.008(2) 0.012(3) -0.002(2)
C6 0.034(4) 0.023(3) 0.045(5) 0.008(3) 0.016(3) 0.001(3)
C7 0.029(4) 0.026(3) 0.043(5) 0.003(3) 0.003(3) 0.004(3)
C8 0.032(3) 0.014(2) 0.031(4) -0.002(3) 0.009(3) -0.001(2)
C9 0.034(4) 0.024(3) 0.050(5) -0.016(3) 0.004(3) -0.010(3)
C10 0.030(4) 0.027(3) 0.039(4) -0.003(3) 0.017(3) -0.002(3)
C11 0.029(3) 0.020(3) 0.019(3) -0.004(2) 0.013(3) 0.003(2)
C12 0.025(3) 0.028(3) 0.029(4) -0.008(3) 0.006(3) -0.002(3)
C13 0.024(3) 0.012(2) 0.033(4) 0.001(2) 0.007(3) -0.005(2)
C14 0.031(3) 0.011(2) 0.019(3) 0.002(2) 0.002(2) 0.004(2)
C15 0.035(4) 0.023(3) 0.017(3) -0.002(2) 0.006(3) 0.000(3)
C16 0.036(4) 0.013(3) 0.030(4) -0.012(3) -0.002(3) -0.005(2)
C17 0.023(3) 0.027(3) 0.018(3) 0.012(2) 0.006(2) -0.004(2)
C18 0.025(3) 0.011(2) 0.026(3) 0.000(3) 0.000(3) -0.0042(19)
C19 0.018(3) 0.017(3) 0.027(4) -0.003(2) 0.002(2) 0.001(2)
C20 0.036(4) 0.028(3) 0.019(4) 0.004(3) 0.007(3) 0.008(3)
C21 0.033(3) 0.019(3) 0.024(4) 0.006(2) 0.006(3) 0.005(2)
C22 0.032(3) 0.015(3) 0.024(3) -0.001(3) 0.007(3) -0.007(2)
C23 0.037(3) 0.018(3) 0.016(3) 0.005(2) 0.008(3) -0.004(2)
C24 0.031(3) 0.024(3) 0.022(4) 0.006(3) 0.003(3) 0.002(2)
C25 0.036(3) 0.015(3) 0.023(3) -0.004(2) 0.017(3) 0.005(2)
C26 0.039(4) 0.034(4) 0.038(4) -0.004(3) 0.013(3) -0.003(3)
C27 0.040(4) 0.018(3) 0.042(5) 0.007(3) 0.009(3) 0.005(3)
C28 0.024(3) 0.019(3) 0.033(4) -0.003(3) 0.009(3) -0.004(2)
C29 0.028(3) 0.016(3) 0.020(3) -0.008(2) 0.007(3) 0.000(2)
C30 0.033(4) 0.017(3) 0.023(3) -0.003(2) 0.003(3) -0.005(2)
C31 0.022(3) 0.014(3) 0.033(4) 0.003(3) 0.003(3) -0.003(2)
C32 0.039(4) 0.020(3) 0.018(3) -0.004(2) 0.006(3) -0.004(3)
C33 0.040(4) 0.017(3) 0.031(4) 0.000(3) 0.004(3) -0.006(3)
C34 0.022(3) 0.018(3) 0.029(4) 0.006(2) -0.005(2) 0.003(2)
C35 0.063(5) 0.019(3) 0.024(4) 0.011(3) -0.005(3) 0.003(3)
C36 0.061(5) 0.014(3) 0.024(4) 0.007(3) 0.000(3) -0.006(3)
C37 0.034(4) 0.024(3) 0.030(4) 0.015(3) 0.003(3) 0.000(3)
C38 0.050(4) 0.013(3) 0.027(4) 0.009(3) 0.000(3) -0.001(3)
C39 0.033(4) 0.022(3) 0.020(3) 0.009(3) 0.008(3) 0.005(3)
C40 0.048(4) 0.022(3) 0.018(3) 0.010(3) -0.008(3) 0.000(3)
C41 0.048(4) 0.019(3) 0.035(4) 0.004(3) -0.010(3) 0.007(3)
C42 0.037(4) 0.020(3) 0.028(4) -0.002(3) 0.001(3) 0.000(3)
C43 0.047(4) 0.024(3) 0.016(3) 0.005(3) -0.002(3) -0.001(3)
C44 0.023(3) 0.031(3) 0.025(4) -0.009(3) 0.007(3) -0.008(3)
C45 0.075(6) 0.022(3) 0.019(4) -0.002(3) -0.009(4) 0.003(3)
C46 0.073(6) 0.013(3) 0.033(4) -0.001(3) -0.009(4) 0.008(3)
O9 0.087(5) 0.065(4) 0.039(4) 0.002(3) -0.003(3) -0.020(4)
N5 0.036(4) 0.052(4) 0.081(5) -0.015(4) 0.012(5) -0.003(4)
C47 0.058(6) 0.091(7) 0.044(5) -0.024(5) 0.010(4) -0.022(5)
C49 0.058(6) 0.089(8) 0.085(8) 0.039(7) 0.010(6) -0.004(5)
O10 0.078(5) 0.086(5) 0.041(4) -0.001(4) -0.009(3) -0.032(4)
N6 0.050(4) 0.038(3) 0.040(4) -0.004(3) -0.006(3) -0.005(3)
C50 0.078(7) 0.050(5) 0.043(5) -0.014(4) 0.003(5) -0.002(5)
C51 0.074(7) 0.087(8) 0.077(8) -0.002(6) -0.021(6) -0.025(6)
C52 0.090(7) 0.062(6) 0.035(5) 0.009(4) -0.013(5) -0.005(5)
N7 0.042(4) 0.067(5) 0.095(7) -0.037(5) 0.006(5) 0.002(3)
C53 0.074(7) 0.052(6) 0.079(7) -0.003(5) 0.018(6) 0.002(5)
C54 0.062(6) 0.061(5) 0.076(7) -0.012(6) -0.006(6) -0.005(4)

loop_
_atom_type_symbol
_atom_type_description
_atom_type_scat_dispersion_real
_atom_type_scat_dispersion_imag
_atom_type_scat_source
C C 0.0033 0.0016 'International Tables Vol C Tables 4.2.6.8 and 6.1.1.4'
H H 0.0000 0.0000 'International Tables Vol C Tables 4.2.6.8 and 6.1.1.4'
N N 0.0061 0.0033 'International Tables Vol C Tables 4.2.6.8 and 6.1.1.4'
O O 0.0106 0.0060 'International Tables Vol C Tables 4.2.6.8 and 6.1.1.4'
F F 0.0171 0.0103 'International Tables Vol C Tables 4.2.6.8 and 6.1.1.4'
Zn Zn 0.2839 1.4301 'International Tables Vol C Tables 4.2.6.8 and 6.1.1.4'

loop_
_geom_angle_atom_site_label_1
_geom_angle_atom_site_label_2
_geom_angle_atom_site_label_3
_geom_angle
_geom_angle_site_symmetry_1
_geom_angle_site_symmetry_3
_geom_angle_publ_flag
O6 Zn1 O4 87.34(19) . 2_765 ?
O6 Zn1 N1 107.7(2) . . ?
O4 Zn1 N1 105.3(2) 2_765 . ?
O6 Zn1 O8 90.8(2) . 2_664 ?
O4 Zn1 O8 161.21(19) 2_765 2_664 ?
N1 Zn1 O8 93.1(2) . 2_664 ?
O6 Zn1 O1 156.02(19) . . ?
O4 Zn1 O1 88.1(2) 2_765 . ?
N1 Zn1 O1 96.2(2) . . ?
O8 Zn1 O1 86.0(2) 2_664 . ?
O6 Zn1 Zn2 82.60(13) . . ?
O4 Zn1 Zn2 90.41(12) 2_765 . ?
N1 Zn1 Zn2 161.35(16) . . ?
O8 Zn1 Zn2 70.81(14) 2_664 . ?
O1 Zn1 Zn2 73.90(14) . . ?
O2 Zn2 O7 87.3(2) . 2_664 ?
O2 Zn2 N4 103.6(2) . 4_664 ?
O7 Zn2 N4 109.2(2) 2_664 4_664 ?
O2 Zn2 O5 161.1(2) . . ?
O7 Zn2 O5 89.71(19) 2_664 . ?
N4 Zn2 O5 94.96(19) 4_664 . ?
O2 Zn2 O3 89.2(2) . 2_765 ?
O7 Zn2 O3 155.59(18) 2_664 2_765 ?
N4 Zn2 O3 95.1(2) 4_664 2_765 ?
O5 Zn2 O3 85.8(2) . 2_765 ?
O2 Zn2 Zn1 85.06(15) . . ?
O7 Zn2 Zn1 87.48(13) 2_664 . ?
N4 Zn2 Zn1 161.25(16) 4_664 . ?
O5 Zn2 Zn1 76.16(13) . . ?
O3 Zn2 Zn1 68.14(13) 2_765 . ?
C1 O1 Zn1 132.9(4) . . ?
C1 O2 Zn2 122.2(5) . . ?
C17 O3 Zn2 141.4(4) . 2_764 ?
C17 O4 Zn1 113.7(4) . 2_764 ?
C18 O5 Zn2 129.9(4) . . ?
C18 O6 Zn1 122.3(4) . . ?
C34 O7 Zn2 118.3(4) . 2_665 ?
C34 O8 Zn1 138.4(5) . 2_665 ?
C39 N1 C35 119.2(6) . . ?
C39 N1 Zn1 125.3(4) . . ?
C35 N1 Zn1 115.5(4) . . ?
C40 N2 N3 110.0(5) . . ?
C41 N3 N2 112.2(6) . . ?
C44 N4 C45 117.8(6) . . ?
C44 N4 Zn2 125.3(4) . 4_645 ?
C45 N4 Zn2 116.9(5) . 4_645 ?
O2 C1 O1 125.7(6) . . ?
O2 C1 C2 118.2(7) . . ?
O1 C1 C2 116.1(6) . . ?
C3 C2 C7 117.3(6) . . ?
C3 C2 C1 122.9(6) . . ?
C7 C2 C1 119.8(6) . . ?
C2 C3 C4 121.8(7) . . ?
C5 C4 C3 119.9(6) . . ?
C4 C5 C6 119.1(6) . . ?
C4 C5 C8 122.7(6) . . ?
C6 C5 C8 118.1(6) . . ?
C7 C6 C5 120.1(7) . . ?
C6 C7 C2 121.7(7) . . ?
C9 C8 C11 112.6(6) . . ?
C9 C8 C10 107.7(5) . . ?
C11 C8 C10 106.3(5) . . ?
C9 C8 C5 106.6(5) . . ?
C11 C8 C5 110.3(4) . . ?
C10 C8 C5 113.5(6) . . ?
F3 C9 F2 108.4(6) . . ?
F3 C9 F1 106.1(5) . . ?
F2 C9 F1 105.6(6) . . ?
F3 C9 C8 114.1(6) . . ?
F2 C9 C8 111.4(5) . . ?
F1 C9 C8 110.8(6) . . ?
F5 C10 F4 106.9(5) . . ?
F5 C10 F6 106.3(6) . . ?
F4 C10 F6 106.0(6) . . ?
F5 C10 C8 114.2(6) . . ?
F4 C10 C8 111.7(6) . . ?
F6 C10 C8 111.3(5) . . ?
C12 C11 C16 117.4(6) . . ?
C12 C11 C8 118.9(6) . . ?
C16 C11 C8 123.7(6) . . ?
C11 C12 C13 121.7(7) . . ?
C14 C13 C12 119.2(6) . . ?
C13 C14 C15 120.7(6) . . ?
C13 C14 C17 120.7(5) . . ?
C15 C14 C17 118.6(6) . . ?
C14 C15 C16 119.1(6) . . ?
C15 C16 C11 121.9(6) . . ?
O3 C17 O4 126.0(6) . . ?
O3 C17 C14 117.0(6) . . ?
O4 C17 C14 116.9(6) . . ?
O5 C18 O6 127.4(6) . . ?
O5 C18 C19 116.2(5) . . ?
O6 C18 C19 116.4(6) . . ?
C20 C19 C24 120.2(6) . . ?
C20 C19 C18 119.0(6) . . ?
C24 C19 C18 120.8(6) . . ?
C19 C20 C21 120.9(6) . . ?
C20 C21 C22 119.1(6) . . ?
C23 C22 C21 118.9(6) . . ?
C23 C22 C25 117.9(6) . . ?
C21 C22 C25 123.1(6) . . ?
C24 C23 C22 120.9(6) . . ?
C23 C24 C19 119.8(6) . . ?
C27 C25 C22 113.2(6) . . ?
C27 C25 C28 108.2(6) . . ?
C22 C25 C28 109.5(4) . . ?
C27 C25 C26 108.7(5) . . ?
C22 C25 C26 105.8(5) . . ?
C28 C25 C26 111.5(6) . . ?
F7 C26 F9 108.7(6) . . ?
F7 C26 F8 106.5(6) . . ?
F9 C26 F8 106.2(6) . . ?
F7 C26 C25 112.4(6) . . ?
F9 C26 C25 112.5(6) . . ?
F8 C26 C25 110.3(6) . . ?
F12 C27 F10 107.8(6) . . ?
F12 C27 F11 106.6(6) . . ?
F10 C27 F11 105.2(5) . . ?
F12 C27 C25 112.3(5) . . ?
F10 C27 C25 113.4(6) . . ?
F11 C27 C25 111.1(6) . . ?
C33 C28 C29 118.7(6) . . ?
C33 C28 C25 124.6(6) . . ?
C29 C28 C25 116.7(6) . . ?
C30 C29 C28 120.6(6) . . ?
C29 C30 C31 120.4(6) . . ?
C32 C31 C30 118.4(6) . . ?
C32 C31 C34 121.2(6) . . ?
C30 C31 C34 120.4(6) . . ?
C31 C32 C33 122.0(6) . . ?
C32 C33 C28 119.8(6) . . ?
O8 C34 O7 124.4(6) . . ?
O8 C34 C31 117.3(6) . . ?
O7 C34 C31 118.3(6) . . ?
N1 C35 C36 122.8(7) . . ?
C35 C36 C37 118.9(7) . . ?
C38 C37 C36 117.8(6) . . ?
C38 C37 C40 121.3(7) . . ?
C36 C37 C40 120.8(7) . . ?
C37 C38 C39 119.8(7) . . ?
N1 C39 C38 121.4(7) . . ?
N2 C40 C37 119.8(7) . . ?
N3 C41 C42 120.5(7) . . ?
C46 C42 C43 118.2(6) . . ?
C46 C42 C41 120.8(6) . . ?
C43 C42 C41 120.9(7) . . ?
C44 C43 C42 120.2(7) . . ?
N4 C44 C43 121.7(6) . . ?
C46 C45 N4 123.0(7) . . ?
C45 C46 C42 119.2(7) . . ?
C47 N5 C49 121.2(9) . . ?
C47 N5 C48' 130.0(19) . . ?
C49 N5 C48' 108(2) . . ?
C47 N5 C48 110(2) . . ?
C49 N5 C48 129(2) . . ?
O9 C47 N5 124.5(9) . . ?
C50 N6 C52 124.4(8) . . ?
C50 N6 C51 119.7(8) . . ?
C52 N6 C51 115.8(8) . . ?
O10 C50 N6 126.1(9) . . ?
C53 N7 C54 123.2(8) . . ?
C53 N7 C55 121.6(10) . . ?
C54 N7 C55 113.5(10) . . ?
C53 N7 C55' 108(2) . . ?
C54 N7 C55' 106(2) . . ?
C55 N7 C55' 66(2) . . ?
O11 C53 N7 124.2(10) . . ?

loop_
_geom_bond_atom_site_label_1
_geom_bond_atom_site_label_2
_geom_bond_distance
_geom_bond_site_symmetry_2
_geom_bond_publ_flag
Zn1 O6 2.033(4) . ?
Zn1 O4 2.038(5) 2_765 ?
Zn1 N1 2.038(5) . ?
Zn1 O8 2.069(5) 2_664 ?
Zn1 O1 2.072(5) . ?
Zn1 Zn2 2.9895(9) . ?
Zn2 O2 2.009(5) . ?
Zn2 O7 2.022(4) 2_664 ?
Zn2 N4 2.039(5) 4_664 ?
Zn2 O5 2.046(4) . ?
Zn2 O3 2.086(5) 2_765 ?
O1 C1 1.283(9) . ?
O2 C1 1.237(8) . ?
O3 C17 1.246(8) . ?
O3 Zn2 2.086(5) 2_764 ?
O4 C17 1.260(8) . ?
O4 Zn1 2.038(5) 2_764 ?
O5 C18 1.247(8) . ?
O6 C18 1.266(7) . ?
O7 C34 1.264(7) . ?
O7 Zn2 2.022(4) 2_665 ?
O8 C34 1.253(8) . ?
O8 Zn1 2.069(5) 2_665 ?
N1 C39 1.319(8) . ?
N1 C35 1.333(8) . ?
N2 C40 1.280(9) . ?
N2 N3 1.416(6) . ?
N3 C41 1.291(9) . ?
N4 C44 1.343(9) . ?
N4 C45 1.357(8) . ?
N4 Zn2 2.039(5) 4_645 ?
F1 C9 1.346(8) . ?
F2 C9 1.342(9) . ?
F3 C9 1.323(8) . ?
F4 C10 1.339(8) . ?
F5 C10 1.332(8) . ?
F6 C10 1.356(9) . ?
F7 C26 1.318(9) . ?
F8 C26 1.350(8) . ?
F9 C26 1.346(8) . ?
F10 C27 1.341(7) . ?
F11 C27 1.356(8) . ?
F12 C27 1.323(9) . ?
C1 C2 1.476(9) . ?
C2 C3 1.380(9) . ?
C2 C7 1.408(10) . ?
C3 C4 1.393(9) . ?
C4 C5 1.387(9) . ?
C5 C6 1.400(9) . ?
C5 C8 1.556(9) . ?
C6 C7 1.369(9) . ?
C8 C9 1.539(9) . ?
C8 C11 1.540(9) . ?
C8 C10 1.541(10) . ?
C11 C12 1.392(9) . ?
C11 C16 1.398(9) . ?
C12 C13 1.397(8) . ?
C13 C14 1.382(9) . ?
C14 C15 1.387(8) . ?
C14 C17 1.514(8) . ?
C15 C16 1.389(9) . ?
C18 C19 1.530(8) . ?
C19 C20 1.382(8) . ?
C19 C24 1.387(9) . ?
C20 C21 1.397(8) . ?
C21 C22 1.408(9) . ?
C22 C23 1.406(8) . ?
C22 C25 1.542(8) . ?
C23 C24 1.380(8) . ?
C25 C27 1.538(10) . ?
C25 C28 1.543(8) . ?
C25 C26 1.567(10) . ?
C28 C33 1.384(10) . ?
C28 C29 1.401(8) . ?
C29 C30 1.377(8) . ?
C30 C31 1.396(10) . ?
C31 C32 1.370(8) . ?
C31 C34 1.496(8) . ?
C32 C33 1.383(8) . ?
C35 C36 1.386(8) . ?
C36 C37 1.388(10) . ?
C37 C38 1.379(10) . ?
C37 C40 1.468(8) . ?
C38 C39 1.406(8) . ?
C41 C42 1.471(9) . ?
C42 C46 1.376(11) . ?
C42 C43 1.385(9) . ?
C43 C44 1.364(9) . ?
C45 C46 1.356(9) . ?
O9 C47 1.223(10) . ?
N5 C47 1.334(11) . ?
N5 C49 1.413(13) . ?
N5 C48' 1.446(15) . ?
N5 C48 1.482(17) . ?
O10 C50 1.250(11) . ?
N6 C50 1.311(11) . ?
N6 C52 1.449(10) . ?
N6 C51 1.445(11) . ?
O11 C53 1.226(8) . ?
N7 C53 1.331(8) . ?
N7 C54 1.434(10) . ?
N7 C55 1.448(13) . ?
N7 C55' 1.469(19) . ?

loop_
_geom_torsion_atom_site_label_1
_geom_torsion_atom_site_label_2
_geom_torsion_atom_site_label_3
_geom_torsion_atom_site_label_4
_geom_torsion
_geom_torsion_site_symmetry_1
_geom_torsion_site_symmetry_2
_geom_torsion_site_symmetry_3
_geom_torsion_site_symmetry_4
_geom_torsion_publ_flag
O6 Zn1 Zn2 O2 174.8(2) . . . . ?
O4 Zn1 Zn2 O2 87.55(19) 2_765 . . . ?
N1 Zn1 Zn2 O2 -60.2(5) . . . . ?
O8 Zn1 Zn2 O2 -91.8(2) 2_664 . . . ?
O1 Zn1 Zn2 O2 -0.4(2) . . . . ?
O6 Zn1 Zn2 O7 -97.7(2) . . . 2_664 ?
O4 Zn1 Zn2 O7 175.1(2) 2_765 . . 2_664 ?
N1 Zn1 Zn2 O7 27.3(5) . . . 2_664 ?
O8 Zn1 Zn2 O7 -4.2(2) 2_664 . . 2_664 ?
O1 Zn1 Zn2 O7 87.2(2) . . . 2_664 ?
O6 Zn1 Zn2 N4 56.0(5) . . . 4_664 ?
O4 Zn1 Zn2 N4 -31.3(5) 2_765 . . 4_664 ?
N1 Zn1 Zn2 N4 -179.0(7) . . . 4_664 ?
O8 Zn1 Zn2 N4 149.4(5) 2_664 . . 4_664 ?
O1 Zn1 Zn2 N4 -119.2(5) . . . 4_664 ?
O6 Zn1 Zn2 O5 -7.3(2) . . . . ?
O4 Zn1 Zn2 O5 -94.6(2) 2_765 . . . ?
N1 Zn1 Zn2 O5 117.6(5) . . . . ?
O8 Zn1 Zn2 O5 86.1(2) 2_664 . . . ?
O1 Zn1 Zn2 O5 177.5(2) . . . . ?
O6 Zn1 Zn2 O3 83.6(2) . . . 2_765 ?
O4 Zn1 Zn2 O3 -3.6(2) 2_765 . . 2_765 ?
N1 Zn1 Zn2 O3 -151.4(5) . . . 2_765 ?
O8 Zn1 Zn2 O3 177.1(2) 2_664 . . 2_765 ?
O1 Zn1 Zn2 O3 -91.5(2) . . . 2_765 ?
O6 Zn1 O1 C1 -13.8(9) . . . . ?
O4 Zn1 O1 C1 -92.9(6) 2_765 . . . ?
N1 Zn1 O1 C1 161.9(6) . . . . ?
O8 Zn1 O1 C1 69.2(6) 2_664 . . . ?
Zn2 Zn1 O1 C1 -1.9(5) . . . . ?
O7 Zn2 O2 C1 -85.0(5) 2_664 . . . ?
N4 Zn2 O2 C1 165.8(5) 4_664 . . . ?
O5 Zn2 O2 C1 -3.8(10) . . . . ?
O3 Zn2 O2 C1 70.8(5) 2_765 . . . ?
Zn1 Zn2 O2 C1 2.7(5) . . . . ?
O2 Zn2 O5 C18 20.3(10) . . . . ?
O7 Zn2 O5 C18 101.2(5) 2_664 . . . ?
N4 Zn2 O5 C18 -149.5(5) 4_664 . . . ?
O3 Zn2 O5 C18 -54.8(5) 2_765 . . . ?
Zn1 Zn2 O5 C18 13.7(5) . . . . ?
O4 Zn1 O6 C18 96.1(5) 2_765 . . . ?
N1 Zn1 O6 C18 -158.7(5) . . . . ?
O8 Zn1 O6 C18 -65.2(5) 2_664 . . . ?
O1 Zn1 O6 C18 16.8(8) . . . . ?
Zn2 Zn1 O6 C18 5.3(4) . . . . ?
O6 Zn1 N1 C39 -54.8(6) . . . . ?
O4 Zn1 N1 C39 37.3(6) 2_765 . . . ?
O8 Zn1 N1 C39 -146.6(6) 2_664 . . . ?
O1 Zn1 N1 C39 127.0(6) . . . . ?
Zn2 Zn1 N1 C39 -176.3(4) . . . . ?
O6 Zn1 N1 C35 127.2(5) . . . . ?
O4 Zn1 N1 C35 -140.7(5) 2_765 . . . ?
O8 Zn1 N1 C35 35.4(5) 2_664 . . . ?
O1 Zn1 N1 C35 -50.9(5) . . . . ?
Zn2 Zn1 N1 C35 5.8(9) . . . . ?
C40 N2 N3 C41 -178.0(6) . . . . ?
Zn2 O2 C1 O1 -5.0(9) . . . . ?
Zn2 O2 C1 C2 175.1(4) . . . . ?
Zn1 O1 C1 O2 4.9(10) . . . . ?
Zn1 O1 C1 C2 -175.2(4) . . . . ?
O2 C1 C2 C3 179.0(6) . . . . ?
O1 C1 C2 C3 -0.9(9) . . . . ?
O2 C1 C2 C7 -1.8(9) . . . . ?
O1 C1 C2 C7 178.3(6) . . . . ?
C7 C2 C3 C4 -0.7(10) . . . . ?
C1 C2 C3 C4 178.6(6) . . . . ?
C2 C3 C4 C5 0.8(11) . . . . ?
C3 C4 C5 C6 0.0(11) . . . . ?
C3 C4 C5 C8 -175.5(6) . . . . ?
C4 C5 C6 C7 -0.9(11) . . . . ?
C8 C5 C6 C7 174.8(7) . . . . ?
C5 C6 C7 C2 1.1(12) . . . . ?
C3 C2 C7 C6 -0.3(11) . . . . ?
C1 C2 C7 C6 -179.6(6) . . . . ?
C4 C5 C8 C9 93.5(8) . . . . ?
C6 C5 C8 C9 -82.1(7) . . . . ?
C4 C5 C8 C11 -144.0(7) . . . . ?
C6 C5 C8 C11 40.4(8) . . . . ?
C4 C5 C8 C10 -24.9(9) . . . . ?
C6 C5 C8 C10 159.5(6) . . . . ?
C11 C8 C9 F3 69.5(8) . . . . ?
C10 C8 C9 F3 -47.3(8) . . . . ?
C5 C8 C9 F3 -169.4(6) . . . . ?
C11 C8 C9 F2 -53.6(8) . . . . ?
C10 C8 C9 F2 -170.4(5) . . . . ?
C5 C8 C9 F2 67.4(7) . . . . ?
C11 C8 C9 F1 -170.8(5) . . . . ?
C10 C8 C9 F1 72.4(7) . . . . ?
C5 C8 C9 F1 -49.8(7) . . . . ?
C9 C8 C10 F5 -48.3(8) . . . . ?
C11 C8 C10 F5 -169.2(6) . . . . ?
C5 C8 C10 F5 69.4(7) . . . . ?
C9 C8 C10 F4 73.1(7) . . . . ?
C11 C8 C10 F4 -47.8(7) . . . . ?
C5 C8 C10 F4 -169.1(5) . . . . ?
C9 C8 C10 F6 -168.6(5) . . . . ?
C11 C8 C10 F6 70.5(7) . . . . ?
C5 C8 C10 F6 -50.9(7) . . . . ?
C9 C8 C11 C12 166.2(6) . . . . ?
C10 C8 C11 C12 -76.2(7) . . . . ?
C5 C8 C11 C12 47.3(8) . . . . ?
C9 C8 C11 C16 -14.6(9) . . . . ?
C10 C8 C11 C16 103.1(7) . . . . ?
C5 C8 C11 C16 -133.5(7) . . . . ?
C16 C11 C12 C13 0.9(10) . . . . ?
C8 C11 C12 C13 -179.8(6) . . . . ?
C11 C12 C13 C14 -1.0(10) . . . . ?
C12 C13 C14 C15 0.5(9) . . . . ?
C12 C13 C14 C17 178.7(6) . . . . ?
C13 C14 C15 C16 0.1(9) . . . . ?
C17 C14 C15 C16 -178.1(6) . . . . ?
C14 C15 C16 C11 -0.2(10) . . . . ?
C12 C11 C16 C15 -0.3(10) . . . . ?
C8 C11 C16 C15 -179.6(6) . . . . ?
Zn2 O3 C17 O4 -4.0(12) 2_764 . . . ?
Zn2 O3 C17 C14 174.7(5) 2_764 . . . ?
Zn1 O4 C17 O3 -2.4(8) 2_764 . . . ?
Zn1 O4 C17 C14 178.9(4) 2_764 . . . ?
C13 C14 C17 O3 172.3(6) . . . . ?
C15 C14 C17 O3 -9.4(9) . . . . ?
C13 C14 C17 O4 -8.8(9) . . . . ?
C15 C14 C17 O4 169.4(6) . . . . ?
Zn2 O5 C18 O6 -15.3(9) . . . . ?
Zn2 O5 C18 C19 166.1(4) . . . . ?
Zn1 O6 C18 O5 2.7(9) . . . . ?
Zn1 O6 C18 C19 -178.7(4) . . . . ?
O5 C18 C19 C20 -1.4(8) . . . . ?
O6 C18 C19 C20 179.9(6) . . . . ?
O5 C18 C19 C24 -179.8(6) . . . . ?
O6 C18 C19 C24 1.4(8) . . . . ?
C24 C19 C20 C21 -2.0(10) . . . . ?
C18 C19 C20 C21 179.5(6) . . . . ?
C19 C20 C21 C22 1.1(10) . . . . ?
C20 C21 C22 C23 0.6(9) . . . . ?
C20 C21 C22 C25 177.9(6) . . . . ?
C21 C22 C23 C24 -1.5(9) . . . . ?
C25 C22 C23 C24 -178.9(6) . . . . ?
C22 C23 C24 C19 0.6(9) . . . . ?
C20 C19 C24 C23 1.1(10) . . . . ?
C18 C19 C24 C23 179.6(5) . . . . ?
C23 C22 C25 C27 -162.1(6) . . . . ?
C21 C22 C25 C27 20.6(8) . . . . ?
C23 C22 C25 C28 -41.3(8) . . . . ?
C21 C22 C25 C28 141.3(6) . . . . ?
C23 C22 C25 C26 79.0(7) . . . . ?
C21 C22 C25 C26 -98.4(7) . . . . ?
C27 C25 C26 F7 172.2(6) . . . . ?
C22 C25 C26 F7 -66.0(7) . . . . ?
C28 C25 C26 F7 53.0(7) . . . . ?
C27 C25 C26 F9 49.1(8) . . . . ?
C22 C25 C26 F9 171.0(6) . . . . ?
C28 C25 C26 F9 -70.1(7) . . . . ?
C27 C25 C26 F8 -69.2(7) . . . . ?
C22 C25 C26 F8 52.6(7) . . . . ?
C28 C25 C26 F8 171.6(5) . . . . ?
C22 C25 C27 F12 51.2(7) . . . . ?
C28 C25 C27 F12 -70.3(7) . . . . ?
C26 C25 C27 F12 168.4(5) . . . . ?
C22 C25 C27 F10 -71.3(7) . . . . ?
C28 C25 C27 F10 167.2(6) . . . . ?
C26 C25 C27 F10 45.9(8) . . . . ?
C22 C25 C27 F11 170.4(5) . . . . ?
C28 C25 C27 F11 48.9(7) . . . . ?
C26 C25 C27 F11 -72.4(7) . . . . ?
C27 C25 C28 C33 -106.1(8) . . . . ?
C22 C25 C28 C33 130.1(7) . . . . ?
C26 C25 C28 C33 13.4(9) . . . . ?
C27 C25 C28 C29 73.5(7) . . . . ?
C22 C25 C28 C29 -50.2(8) . . . . ?
C26 C25 C28 C29 -167.0(6) . . . . ?
C33 C28 C29 C30 -2.4(10) . . . . ?
C25 C28 C29 C30 177.9(6) . . . . ?
C28 C29 C30 C31 -0.3(10) . . . . ?
C29 C30 C31 C32 2.7(10) . . . . ?
C29 C30 C31 C34 -176.4(6) . . . . ?
C30 C31 C32 C33 -2.3(10) . . . . ?
C34 C31 C32 C33 176.8(6) . . . . ?
C31 C32 C33 C28 -0.5(10) . . . . ?
C29 C28 C33 C32 2.8(10) . . . . ?
C25 C28 C33 C32 -177.6(6) . . . . ?
Zn1 O8 C34 O7 -10.3(11) 2_665 . . . ?
Zn1 O8 C34 C31 170.0(5) 2_665 . . . ?
Zn2 O7 C34 O8 1.8(8) 2_665 . . . ?
Zn2 O7 C34 C31 -178.5(4) 2_665 . . . ?
C32 C31 C34 O8 2.6(9) . . . . ?
C30 C31 C34 O8 -178.3(6) . . . . ?
C32 C31 C34 O7 -177.2(6) . . . . ?
C30 C31 C34 O7 1.9(9) . . . . ?
C39 N1 C35 C36 1.5(12) . . . . ?
Zn1 N1 C35 C36 179.6(6) . . . . ?
N1 C35 C36 C37 -3.6(13) . . . . ?
C35 C36 C37 C38 3.4(12) . . . . ?
C35 C36 C37 C40 -174.3(7) . . . . ?
C36 C37 C38 C39 -1.4(11) . . . . ?
C40 C37 C38 C39 176.2(6) . . . . ?
C35 N1 C39 C38 0.6(11) . . . . ?
Zn1 N1 C39 C38 -177.3(5) . . . . ?
C37 C38 C39 N1 -0.6(11) . . . . ?
N3 N2 C40 C37 177.0(6) . . . . ?
C38 C37 C40 N2 -172.6(7) . . . . ?
C36 C37 C40 N2 5.0(11) . . . . ?
N2 N3 C41 C42 177.1(6) . . . . ?
N3 C41 C42 C46 -7.1(11) . . . . ?
N3 C41 C42 C43 173.5(7) . . . . ?
C46 C42 C43 C44 0.3(11) . . . . ?
C41 C42 C43 C44 179.7(7) . . . . ?
C45 N4 C44 C43 1.2(10) . . . . ?
Zn2 N4 C44 C43 -178.5(5) 4_645 . . . ?
C42 C43 C44 N4 -1.2(10) . . . . ?
C44 N4 C45 C46 -0.4(12) . . . . ?
Zn2 N4 C45 C46 179.3(7) 4_645 . . . ?
N4 C45 C46 C42 -0.4(14) . . . . ?
C43 C42 C46 C45 0.4(12) . . . . ?
C41 C42 C46 C45 -178.9(7) . . . . ?
C49 N5 C47 O9 -1.4(17) . . . . ?
C48' N5 C47 O9 167(2) . . . . ?
C48 N5 C47 O9 -177.6(17) . . . . ?
C52 N6 C50 O10 2.4(15) . . . . ?
C51 N6 C50 O10 177.8(10) . . . . ?
C54 N7 C53 O11 171.2(11) . . . . ?
C55 N7 C53 O11 7(2) . . . . ?
C55' N7 C53 O11 -65(3) . . . . ?
